data_1552389
loop_
_publ_author_name
'Miller, Jessica J.'
'Blanchet, Anais'
'Orvain, Christophe'
'Nouchikian, Lucienne'
'Reviriot, Yasmin'
'Clarke, Ryan M.'
'Martelino, Diego'
'Wilson, Derek'
'Gaiddon, Christian'
'Storr, Tim'

_publ_section_title
;
 Bifunctional Ligand Design for Modulating Mutant p53 Aggregation in
 Cancer
;
_journal_name_full 'Chemical Science'
_journal_paper_doi 10.1039/C9SC04151F
_journal_year 2019
_chemical_formula_moiety 'C26 H20 Cl I N4 O S Zn'
_chemical_formula_sum 'C26 H20 Cl I N4 O S Zn'
_chemical_formula_weight 664.29
_space_group_crystal_system monoclinic
_space_group_IT_number 14
_space_group_name_Hall '-P 2ybc'
_space_group_name_H-M_alt 'P 1 21/c 1'
_symmetry_Int_Tables_number 14
_symmetry_space_group_name_Hall '-P 2ybc'
_symmetry_space_group_name_H-M 'P 1 21/c 1'
_audit_creation_date 2019-08-01
_audit_creation_method
;
Olex2 1.2
(compiled 2018.05.29 svn.r3508 for OlexSys, GUI svn.r5506)
;
_audit_update_record
;
2019-08-19 deposited with the CCDC.    2019-10-07 downloaded from the CCDC.
;
_cell_angle_alpha 90
_cell_angle_beta 116.8410(10)
_cell_angle_gamma 90
_cell_formula_units_Z 4
_cell_length_a 15.5116(2)
_cell_length_b 13.1670(2)
_cell_length_c 14.7344(2)
_cell_measurement_reflns_used 9856
_cell_measurement_temperature 296(2)
_cell_measurement_theta_max 68.61
_cell_measurement_theta_min 3.19
_cell_volume 2685.15(7)
_computing_molecular_graphics 'Olex2 (Dolomanov et al., 2009)'
_computing_publication_material 'Olex2 (Dolomanov et al., 2009)'
_computing_structure_refinement 'olex2.refine (Bourhis et al., 2015)'
_computing_structure_solution 'SHELXT 2014/4 (Sheldrick, 2014)'
_diffrn_ambient_temperature 296(2)
_diffrn_measured_fraction_theta_full 0.9980
_diffrn_measured_fraction_theta_max 0.9980
_diffrn_measurement_device_type 'Bruker APEX-II CCD'
_diffrn_radiation_type 'Cu K\a'
_diffrn_radiation_wavelength 1.54178
_diffrn_reflns_av_R_equivalents 0.0383
_diffrn_reflns_av_unetI/netI 0.0240
_diffrn_reflns_limit_h_max 18
_diffrn_reflns_limit_h_min -18
_diffrn_reflns_limit_k_max 15
_diffrn_reflns_limit_k_min -15
_diffrn_reflns_limit_l_max 16
_diffrn_reflns_limit_l_min -17
_diffrn_reflns_number 38338
_diffrn_reflns_theta_full 68.7425
_diffrn_reflns_theta_max 68.74
_diffrn_reflns_theta_min 3.19
_exptl_absorpt_coefficient_mu 12.150
_exptl_absorpt_correction_type none
_exptl_crystal_density_diffrn 1.6431
_exptl_crystal_description block
_exptl_crystal_F_000 1310.8417
_exptl_crystal_size_max 0.08
_exptl_crystal_size_mid 0.05
_exptl_crystal_size_min 0.05
_refine_diff_density_max 0.8235
_refine_diff_density_min -0.5744
_refine_diff_density_rms 0.0763
_refine_ls_d_res_high 0.8272
_refine_ls_d_res_low 13.8404
_refine_ls_goodness_of_fit_ref 1.0497
_refine_ls_hydrogen_treatment constr
_refine_ls_matrix_type full
_refine_ls_number_constraints 37
_refine_ls_number_parameters 316
_refine_ls_number_reflns 4942
_refine_ls_number_restraints 0
_refine_ls_restrained_S_all 1.0497
_refine_ls_R_factor_all 0.0263
_refine_ls_R_factor_gt 0.0246
_refine_ls_shift/su_max 0.0000
_refine_ls_shift/su_mean 0.0000
_refine_ls_structure_factor_coef Fsqd
_refine_ls_weighting_details 'w=1/[\s^2^(Fo^2^)+(0.0395P)^2^+1.5917P] where P=(Fo^2^+2Fc^2^)/3'
_refine_ls_weighting_scheme calc
_refine_ls_wR_factor_gt 0.0668
_refine_ls_wR_factor_ref 0.0691
_reflns_Friedel_coverage 0.0
_reflns_limit_h_max 16
_reflns_limit_h_min -18
_reflns_limit_k_max 15
_reflns_limit_k_min 0
_reflns_limit_l_max 17
_reflns_limit_l_min 0
_reflns_number_gt 4670
_reflns_number_total 4942
_reflns_threshold_expression I>=2u(I)
_cod_data_source_file c9sc04151f2.cif
_cod_data_source_block cu_jjm_L6_2_21_0ma_a
_cod_database_code 1552389
_olex2_refinement_description
;
1. Fixed Uiso
 At 1.2 times of:
  All C(H) groups, All C(H,H) groups
2.a Secondary CH2 refined with riding coordinates:
 C00C(H00a,H00b), C00J(H00c,H00e), C00N(H00g,H00h)
2.b Aromatic/amide H refined with riding coordinates:
 C00D(H00D), C00F(H00F), C00Z(H00Z), C00Y(H00Y), C00X(H00X), C00W(H00W),
 C00L(H00L), C00U(H00U), C00V(H00V), C00P(H00P), C00O(H00O), C00S(H00S),
 C00R(H00R), C00M(H00M)
;
_olex2_submission_special_instructions 'No special instructions were received'

loop_
_space_group_symop_id
_space_group_symop_operation_xyz
1 x,y,z
2 -x,y+1/2,-z+1/2
3 -x,-y,-z
4 x,-y-1/2,z-1/2

loop_
_atom_site_label
_atom_site_type_symbol
_atom_site_fract_x
_atom_site_fract_y
_atom_site_fract_z
_atom_site_U_iso_or_equiv
_atom_site_adp_type
_atom_site_occupancy
_atom_site_refinement_flags_posn
I001 I 0.775562(11) 0.800964(12) 1.000307(12) 0.03698(7) Uani 1.000000 .
Zn02 Zn 0.43960(2) 0.69491(2) 0.79228(2) 0.02779(9) Uani 1.000000 .
Cl03 Cl 0.41574(5) 0.81304(5) 0.89350(5) 0.04387(16) Uani 1.000000 .
S004 S 0.97921(5) 0.51258(7) 0.86500(5) 0.0543(2) Uani 1.000000 .
O005 O 0.57493(12) 0.72609(14) 0.83110(13) 0.0349(4) Uani 1.000000 .
N006 N 0.44604(13) 0.57641(14) 0.68354(14) 0.0277(4) Uani 1.000000 .
N007 N 0.33031(15) 0.74402(16) 0.65296(16) 0.0339(4) Uani 1.000000 .
N008 N 0.40896(15) 0.56014(16) 0.84655(16) 0.0334(4) Uani 1.000000 .
N009 N 0.85774(16) 0.51883(18) 0.67378(16) 0.0387(5) Uani 1.000000 .
C00A C 0.79067(17) 0.58764(19) 0.78258(19) 0.0324(5) Uani 1.000000 .
C00B C 0.64094(17) 0.67968(18) 0.81513(18) 0.0277(5) Uani 1.000000 .
C00C C 0.51719(17) 0.60385(19) 0.64650(17) 0.0298(5) Uani 1.000000 .
C00D C 0.81273(17) 0.64935(19) 0.86737(18) 0.0329(5) Uani 1.000000 .
C00E C 0.42747(17) 0.47258(19) 0.81249(18) 0.0321(5) Uani 1.000000 .
C00F C 0.69390(17) 0.57287(18) 0.71447(18) 0.0296(5) Uani 1.000000 .
C00G C 0.73992(18) 0.69433(17) 0.88174(18) 0.0301(5) Uani 1.000000 .
C00H C 0.61945(16) 0.61632(17) 0.72882(17) 0.0276(5) Uani 1.000000 .
C00I C 0.30513(17) 0.6807(2) 0.57383(19) 0.0327(5) Uani 1.000000 .
C00J C 0.46883(19) 0.47859(19) 0.7374(2) 0.0350(5) Uani 1.000000 .
C00K C 0.86679(17) 0.54210(19) 0.76308(19) 0.0333(5) Uani 1.000000 .
C00L C 0.2874(2) 0.8353(2) 0.6381(2) 0.0439(6) Uani 1.000000 .
C00M C 0.4168(2) 0.3798(2) 0.8499(2) 0.0421(6) Uani 1.000000 .
C00N C 0.34873(17) 0.57612(19) 0.59717(19) 0.0348(5) Uani 1.000000 .
C00O C 0.3773(2) 0.5564(2) 0.9179(2) 0.0406(6) Uani 1.000000 .
C00P C 0.2379(2) 0.7092(2) 0.4766(2) 0.0448(7) Uani 1.000000 .
C00Q C 0.94313(19) 0.4773(2) 0.6807(2) 0.0399(6) Uani 1.000000 .
C00R C 0.3866(2) 0.3766(2) 0.9252(2) 0.0486(7) Uani 1.000000 .
C00S C 0.3659(2) 0.4668(2) 0.9586(2) 0.0467(7) Uani 1.000000 .
C00T C 1.0179(2) 0.4672(2) 0.7785(2) 0.0460(6) Uani 1.000000 .
C00U C 0.2181(2) 0.8660(3) 0.5444(3) 0.0544(8) Uani 1.000000 .
C00V C 0.1935(2) 0.8022(3) 0.4623(3) 0.0562(8) Uani 1.000000 .
C00W C 0.9576(2) 0.4453(3) 0.5986(3) 0.0569(8) Uani 1.000000 .
C00X C 1.0456(3) 0.4045(3) 0.6171(3) 0.0675(10) Uani 1.000000 .
C00Y C 1.1194(3) 0.3957(3) 0.7149(3) 0.0753(11) Uani 1.000000 .
C00Z C 1.1066(2) 0.4262(3) 0.7970(3) 0.0688(10) Uani 1.000000 .
H00D H 0.87684(17) 0.65999(19) 0.91418(18) 0.0395(6) Uiso 1.000000 R
H00F H 0.67862(17) 0.53252(18) 0.65743(18) 0.0355(6) Uiso 1.000000 R
H00Z H 1.1558(2) 0.4196(3) 0.8630(3) 0.0825(12) Uiso 1.000000 R
H00Y H 1.1786(3) 0.3688(3) 0.7252(3) 0.0904(14) Uiso 1.000000 R
H00X H 1.0557(3) 0.3823(3) 0.5627(3) 0.0810(12) Uiso 1.000000 R
H00W H 0.9086(2) 0.4514(3) 0.5324(3) 0.0683(10) Uiso 1.000000 R
H00L H 0.3053(2) 0.8791(2) 0.6932(2) 0.0527(7) Uiso 1.000000 R
H00U H 0.1883(2) 0.9289(3) 0.5365(3) 0.0653(9) Uiso 1.000000 R
H00V H 0.1474(2) 0.8219(3) 0.3980(3) 0.0675(10) Uiso 1.000000 R
H00P H 0.2230(2) 0.6657(2) 0.4217(2) 0.0537(8) Uiso 1.000000 R
H00O H 0.3625(2) 0.6169(2) 0.9403(2) 0.0487(7) Uiso 1.000000 R
H00S H 0.3445(2) 0.4669(2) 1.0082(2) 0.0561(8) Uiso 1.000000 R
H00R H 0.3805(2) 0.3150(2) 0.9525(2) 0.0584(8) Uiso 1.000000 R
H00M H 0.4298(2) 0.3199(2) 0.8248(2) 0.0505(7) Uiso 1.000000 R
H00a H 0.51650(17) 0.55168(19) 0.59970(17) 0.0358(6) Uiso 1.000000 R
H00b H 0.49694(17) 0.66694(19) 0.60871(17) 0.0358(6) Uiso 1.000000 R
H00c H 0.44259(19) 0.42384(19) 0.6884(2) 0.0419(6) Uiso 1.000000 R
H00e H 0.53838(19) 0.47010(19) 0.7732(2) 0.0419(6) Uiso 1.000000 R
H00g H 0.35224(17) 0.54936(19) 0.53759(19) 0.0418(6) Uiso 1.000000 R
H00h H 0.30725(17) 0.53165(19) 0.61262(19) 0.0418(6) Uiso 1.000000 R

loop_
_atom_site_aniso_label
_atom_site_aniso_U_11
_atom_site_aniso_U_22
_atom_site_aniso_U_33
_atom_site_aniso_U_12
_atom_site_aniso_U_13
_atom_site_aniso_U_23
I001 0.03597(10) 0.04180(11) 0.03435(10) -0.00709(6) 0.01690(7) -0.00984(6)
Zn02 0.02916(17) 0.02785(17) 0.02868(17) 0.00004(11) 0.01510(13) -0.00204(11)
Cl03 0.0579(4) 0.0417(3) 0.0407(3) 0.0037(3) 0.0300(3) -0.0084(3)
S004 0.0360(3) 0.0859(6) 0.0378(3) 0.0136(3) 0.0138(3) -0.0029(3)
O005 0.0289(8) 0.0393(9) 0.0391(9) -0.0029(7) 0.0176(7) -0.0125(7)
N006 0.0271(9) 0.0271(10) 0.0298(10) -0.0011(7) 0.0137(8) -0.0020(7)
N007 0.0299(10) 0.0341(11) 0.0348(11) 0.0021(8) 0.0120(8) -0.0031(9)
N008 0.0349(10) 0.0329(11) 0.0373(11) -0.0004(8) 0.0208(9) 0.0001(8)
N009 0.0328(11) 0.0504(13) 0.0366(11) 0.0075(9) 0.0188(9) 0.0016(10)
C00A 0.0300(11) 0.0359(13) 0.0360(12) 0.0012(10) 0.0193(10) 0.0010(10)
C00B 0.0289(11) 0.0286(11) 0.0292(11) -0.0016(9) 0.0162(9) 0.0003(9)
C00C 0.0319(12) 0.0345(12) 0.0255(11) -0.0022(9) 0.0151(9) -0.0039(9)
C00D 0.0289(11) 0.0365(13) 0.0345(12) -0.0025(10) 0.0154(10) -0.0021(10)
C00E 0.0305(12) 0.0305(12) 0.0349(12) -0.0025(9) 0.0145(10) 0.0001(10)
C00F 0.0335(12) 0.0309(12) 0.0290(11) -0.0011(9) 0.0181(10) -0.0026(9)
C00G 0.0342(13) 0.0301(12) 0.0278(12) -0.0045(9) 0.0157(10) -0.0039(9)
C00H 0.0294(11) 0.0276(11) 0.0278(11) -0.0011(9) 0.0146(9) 0.0009(9)
C00I 0.0239(11) 0.0405(13) 0.0337(13) -0.0029(10) 0.0132(10) -0.0027(10)
C00J 0.0395(13) 0.0272(12) 0.0433(14) 0.0021(10) 0.0232(11) -0.0001(10)
C00K 0.0301(12) 0.0365(13) 0.0366(13) 0.0006(10) 0.0179(10) 0.0003(10)
C00L 0.0390(14) 0.0393(14) 0.0488(16) 0.0062(12) 0.0158(12) -0.0033(12)
C00M 0.0474(15) 0.0332(14) 0.0458(15) -0.0044(11) 0.0212(12) 0.0022(11)
C00N 0.0295(12) 0.0366(13) 0.0356(13) -0.0056(10) 0.0123(10) -0.0092(10)
C00O 0.0420(14) 0.0472(15) 0.0408(14) 0.0003(12) 0.0260(12) -0.0005(11)
C00P 0.0324(14) 0.0620(19) 0.0343(14) 0.0014(12) 0.0101(11) -0.0046(12)
C00Q 0.0350(13) 0.0464(15) 0.0462(15) 0.0040(11) 0.0253(11) -0.0006(12)
C00R 0.0515(16) 0.0449(16) 0.0514(16) -0.0079(13) 0.0248(14) 0.0117(13)
C00S 0.0461(15) 0.0577(18) 0.0445(15) -0.0048(13) 0.0276(13) 0.0078(13)
C00T 0.0352(14) 0.0563(17) 0.0495(15) 0.0066(12) 0.0218(12) -0.0005(13)
C00U 0.0462(16) 0.0513(18) 0.0575(18) 0.0169(14) 0.0162(14) 0.0087(14)
C00V 0.0424(16) 0.070(2) 0.0428(17) 0.0151(14) 0.0076(14) 0.0088(14)
C00W 0.0514(18) 0.079(2) 0.0507(17) 0.0080(16) 0.0318(15) -0.0048(16)
C00X 0.062(2) 0.084(3) 0.078(2) 0.0100(19) 0.051(2) -0.013(2)
C00Y 0.0487(19) 0.093(3) 0.093(3) 0.0250(19) 0.040(2) -0.002(2)
C00Z 0.0406(17) 0.094(3) 0.069(2) 0.0199(17) 0.0233(16) 0.000(2)

loop_
_atom_type_symbol
_atom_type_scat_dispersion_real
_atom_type_scat_dispersion_imag
_atom_type_scat_Cromer_Mann_a1
_atom_type_scat_Cromer_Mann_a2
_atom_type_scat_Cromer_Mann_a3
_atom_type_scat_Cromer_Mann_a4
_atom_type_scat_Cromer_Mann_b1
_atom_type_scat_Cromer_Mann_b2
_atom_type_scat_Cromer_Mann_b3
_atom_type_scat_Cromer_Mann_b4
_atom_type_scat_Cromer_Mann_c
_atom_type_scat_source
_atom_type_scat_dispersion_source
C 0.01920 0.00962 2.31000 1.02000 1.58860 0.86500 20.84390 10.20750 0.56870 51.65120 0.215599998832 'International Tables Volume C Table 6.1.1.4 (pp. 500-502)' 'Henke, Gullikson and Davis, At. Data and Nucl. Data Tables, 1993, 54, 2'
Cl 0.36842 0.69938 11.46040 7.19640 6.25560 1.64550 0.01040 1.16620 18.51940 47.77840 -9.55739974976 'International Tables Volume C Table 6.1.1.4 (pp. 500-502)' 'Henke, Gullikson and Davis, At. Data and Nucl. Data Tables, 1993, 54, 2'
I -0.19193 6.94384 20.14720 18.99490 7.51380 2.27350 4.34700 0.38140 27.76600 66.87760 4.07119989395 'International Tables Volume C Table 6.1.1.4 (pp. 500-502)' 'Henke, Gullikson and Davis, At. Data and Nucl. Data Tables, 1993, 54, 2'
H 0.00000 0.00000 0.49300 0.32291 0.14019 0.04081 10.51090 26.12570 3.14236 57.79970 0.0030380000826 'International Tables Volume C Table 6.1.1.4 (pp. 500-502)' 'Henke, Gullikson and Davis, At. Data and Nucl. Data Tables, 1993, 54, 2'
Zn -1.55644 0.70457 14.07430 7.03180 5.16520 2.41000 3.26550 0.23330 10.31630 58.70970 1.30410003662 'International Tables Volume C Table 6.1.1.4 (pp. 500-502)' 'Henke, Gullikson and Davis, At. Data and Nucl. Data Tables, 1993, 54, 2'
O 0.05239 0.03376 3.04850 2.28680 1.54630 0.86700 13.27710 5.70110 0.32390 32.90890 0.250800013542 'International Tables Volume C Table 6.1.1.4 (pp. 500-502)' 'Henke, Gullikson and Davis, At. Data and Nucl. Data Tables, 1993, 54, 2'
N 0.03256 0.01839 12.21260 3.13220 2.01250 1.16630 0.00570 9.89330 28.99750 0.58260 -11.5290002823 'International Tables Volume C Table 6.1.1.4 (pp. 500-502)' 'Henke, Gullikson and Davis, At. Data and Nucl. Data Tables, 1993, 54, 2'
S 0.33536 0.55132 6.90530 5.20340 1.43790 1.58630 1.46790 22.21510 0.25360 56.17200 0.866900026798 'International Tables Volume C Table 6.1.1.4 (pp. 500-502)' 'Henke, Gullikson and Davis, At. Data and Nucl. Data Tables, 1993, 54, 2'

loop_
_geom_angle_atom_site_label_1
_geom_angle_atom_site_label_2
_geom_angle_atom_site_label_3
_geom_angle
O005 Zn02 Cl03 97.72(5)
N006 Zn02 Cl03 173.98(5)
N006 Zn02 O005 88.12(7)
N007 Zn02 Cl03 97.54(6)
N007 Zn02 O005 120.70(8)
N007 Zn02 N006 78.11(8)
N008 Zn02 Cl03 101.28(6)
N008 Zn02 O005 117.83(8)
N008 Zn02 N006 77.08(7)
N008 Zn02 N007 114.55(8)
C00T S004 C00K 89.29(13)
C00B O005 Zn02 132.62(15)
C00C N006 Zn02 111.73(14)
C00J N006 Zn02 107.31(14)
C00J N006 C00C 112.06(18)
C00N N006 Zn02 104.91(14)
C00N N006 C00C 109.06(18)
C00N N006 C00J 111.56(19)
C00I N007 Zn02 116.81(17)
C00L N007 Zn02 124.03(18)
C00L N007 C00I 119.1(2)
C00E N008 Zn02 117.64(16)
C00O N008 Zn02 123.82(18)
C00O N008 C00E 118.4(2)
C00Q N009 C00K 110.8(2)
C00F C00A C00D 118.3(2)
C00K C00A C00D 121.3(2)
C00K C00A C00F 120.3(2)
C00G C00B O005 120.5(2)
C00H C00B O005 123.3(2)
C00H C00B C00G 116.2(2)
C00H C00C N006 114.74(18)
H00a C00C N006 108.58(12)
H00a C00C C00H 108.58(12)
H00b C00C N006 108.58(12)
H00b C00C C00H 108.58(13)
H00b C00C H00a 107.6
C00G C00D C00A 120.1(2)
H00D C00D C00A 119.93(14)
H00D C00D C00G 119.93(14)
C00J C00E N008 117.6(2)
C00M C00E N008 121.8(2)
C00M C00E C00J 120.4(2)
C00H C00F C00A 122.2(2)
H00F C00F C00A 118.89(14)
H00F C00F C00H 118.89(13)
C00B C00G I001 117.51(17)
C00D C00G I001 119.20(18)
C00D C00G C00B 123.0(2)
C00C C00H C00B 121.1(2)
C00F C00H C00B 120.0(2)
C00F C00H C00C 118.5(2)
C00N C00I N007 116.5(2)
C00P C00I N007 121.2(2)
C00P C00I C00N 122.2(2)
C00E C00J N006 111.30(19)
H00c C00J N006 109.37(12)
H00c C00J C00E 109.37(13)
H00e C00J N006 109.37(12)
H00e C00J C00E 109.37(13)
H00e C00J H00c 108.0
N009 C00K S004 115.27(18)
C00A C00K S004 120.03(18)
C00A C00K N009 124.7(2)
C00U C00L N007 122.2(3)
H00L C00L N007 118.90(15)
H00L C00L C00U 118.90(19)
C00R C00M C00E 119.4(3)
H00M C00M C00E 120.30(16)
H00M C00M C00R 120.30(17)
C00I C00N N006 112.04(19)
H00g C00N N006 109.20(12)
H00g C00N C00I 109.20(14)
H00h C00N N006 109.20(13)
H00h C00N C00I 109.20(13)
H00h C00N H00g 107.9
C00S C00O N008 122.5(3)
H00O C00O N008 118.74(15)
H00O C00O C00S 118.74(17)
C00V C00P C00I 119.2(3)
H00P C00P C00I 120.38(17)
H00P C00P C00V 120.38(19)
C00T C00Q N009 115.8(2)
C00W C00Q N009 125.1(3)
C00W C00Q C00T 119.1(3)
C00S C00R C00M 118.5(3)
H00R C00R C00M 120.74(17)
H00R C00R C00S 120.74(16)
C00R C00S C00O 119.3(3)
H00S C00S C00O 120.36(17)
H00S C00S C00R 120.36(16)
C00Q C00T S004 108.9(2)
C00Z C00T S004 129.0(3)
C00Z C00T C00Q 122.1(3)
C00V C00U C00L 118.9(3)
H00U C00U C00L 120.53(19)
H00U C00U C00V 120.53(18)
C00U C00V C00P 119.3(3)
H00V C00V C00P 120.37(19)
H00V C00V C00U 120.37(18)
C00X C00W C00Q 118.7(3)
H00W C00W C00Q 120.64(18)
H00W C00W C00X 120.6(2)
C00Y C00X C00W 121.4(3)
H00X C00X C00W 119.3(2)
H00X C00X C00Y 119.30(19)
C00Z C00Y C00X 120.8(3)
H00Y C00Y C00X 119.58(19)
H00Y C00Y C00Z 119.6(2)
C00Y C00Z C00T 117.9(3)
H00Z C00Z C00T 121.1(2)
H00Z C00Z C00Y 121.1(2)

loop_
_geom_bond_atom_site_label_1
_geom_bond_atom_site_label_2
_geom_bond_distance
I001 C00G 2.111(2)
Zn02 Cl03 2.2977(7)
Zn02 O005 1.9540(17)
Zn02 N006 2.2707(19)
Zn02 N007 2.089(2)
Zn02 N008 2.087(2)
S004 C00K 1.756(3)
S004 C00T 1.741(3)
O005 C00B 1.302(3)
N006 C00C 1.480(3)
N006 C00J 1.470(3)
N006 C00N 1.471(3)
N007 C00I 1.340(3)
N007 C00L 1.343(4)
N008 C00E 1.339(3)
N008 C00O 1.347(3)
N009 C00K 1.295(3)
N009 C00Q 1.393(3)
C00A C00D 1.397(3)
C00A C00F 1.392(3)
C00A C00K 1.464(3)
C00B C00G 1.413(3)
C00B C00H 1.429(3)
C00C C00H 1.509(3)
C00C H00a 0.9700
C00C H00b 0.9700
C00D C00G 1.374(3)
C00D H00D 0.9300
C00E C00J 1.511(3)
C00E C00M 1.381(4)
C00F C00H 1.388(3)
C00F H00F 0.9300
C00I C00N 1.504(4)
C00I C00P 1.390(4)
C00J H00c 0.9700
C00J H00e 0.9700
C00L C00U 1.374(4)
C00L H00L 0.9300
C00M C00R 1.386(4)
C00M H00M 0.9300
C00N H00g 0.9700
C00N H00h 0.9700
C00O C00S 1.370(4)
C00O H00O 0.9300
C00P C00V 1.374(4)
C00P H00P 0.9300
C00Q C00T 1.389(4)
C00Q C00W 1.392(4)
C00R C00S 1.378(5)
C00R H00R 0.9300
C00S H00S 0.9300
C00T C00Z 1.385(4)
C00U C00V 1.377(5)
C00U H00U 0.9300
C00V H00V 0.9300
C00W C00X 1.374(5)
C00W H00W 0.9300
C00X C00Y 1.383(6)
C00X H00X 0.9300
C00Y C00Z 1.372(5)
C00Y H00Y 0.9300
C00Z H00Z 0.9300
